data_7062880
loop_
_publ_author_name
'Zhang, Yan'
'Qi, Xiao-Fang'
'Li, Can-Hao'
'Zhan, Shu-Zhong'

_publ_section_title
;
 Finding a mononuclear cobalt(iii)-peroxo complex with
 1,4,7,10-tetraazacyclododecane, an intermediate for dioxygen reduction
;
_journal_issue 47
_journal_name_full 'New Journal of Chemistry'
_journal_page_first 21648
_journal_page_last 21653
_journal_paper_doi 10.1039/D3NJ04108E
_journal_volume 47
_journal_year 2023
_chemical_absolute_configuration unk
_chemical_formula_moiety 'C16 H41 Co2 N8 O3, 3(Cl), H2 O'
_chemical_formula_sum 'C16 H43 Cl3 Co2 N8 O4'
_chemical_formula_weight 635.79
_space_group_crystal_system orthorhombic
_space_group_IT_number 19
_space_group_name_Hall 'P 2ac 2ab'
_space_group_name_H-M_alt 'P 21 21 21'
_atom_sites_solution_hydrogens mixed
_atom_sites_solution_primary dual
_audit_creation_date 2023-03-30
_audit_creation_method
;
Olex2 1.3
(compiled 2020.06.28 svn.raecde09e for OlexSys, GUI svn.r6132)
;
_audit_update_record
;
2023-06-28 deposited with the CCDC.	2023-11-06 downloaded from the CCDC.
;
_cell_angle_alpha 90
_cell_angle_beta 90
_cell_angle_gamma 90
_cell_formula_units_Z 4
_cell_length_a 8.7998(3)
_cell_length_b 12.8690(5)
_cell_length_c 23.2104(6)
_cell_measurement_reflns_used 5348
_cell_measurement_temperature 99.98(11)
_cell_measurement_theta_max 74.8250
_cell_measurement_theta_min 3.8120
_cell_volume 2628.45(15)
_computing_cell_refinement 'CrysAlisPro 1.171.40.84a (Rigaku OD, 2020)'
_computing_data_collection 'CrysAlisPro 1.171.40.84a (Rigaku OD, 2020)'
_computing_data_reduction 'CrysAlisPro 1.171.40.84a (Rigaku OD, 2020)'
_computing_molecular_graphics 'Olex2 1.3 (Dolomanov et al., 2009)'
_computing_publication_material 'Olex2 1.3 (Dolomanov et al., 2009)'
_computing_structure_refinement 'SHELXL 2018/3 (Sheldrick, 2015)'
_computing_structure_solution 'SHELXT 2018/2 (Sheldrick, 2018)'
_diffrn_ambient_environment N~2~
_diffrn_ambient_temperature 99.98(11)
_diffrn_detector 'Hybrid Pixel Array Detector'
_diffrn_detector_area_resol_mean 10.0000
_diffrn_measured_fraction_theta_full 0.999
_diffrn_measured_fraction_theta_max 0.976
_diffrn_measurement_details
;
List of Runs (angles in degrees, time in seconds):

  # Type    Start    End  Width  t~exp~   \w     \q     \k     \f   Frames
#--------------------------------------------------------------------------
  1  \w     33.00  65.00   0.50    2.04    --    0.00  42.00 156.00   64
  2  \w    -29.00  -4.00   0.50    2.04    --    0.00 -79.00-170.00   50
  3  \w    112.00 137.00   0.50    8.15    --  101.30  79.00 -45.00   50
  4  \w     46.00  72.00   0.50    8.15    --  101.30 -42.00   4.00   52
  5  \w     49.00  74.00   0.50    8.15    --  101.30 -79.00-170.00   50
  6  \w    134.00 159.00   0.50    8.15    --  101.30  42.00 156.00   50
  7  \w     17.00  46.00   0.50    2.04    --    0.00  77.00  30.00   58
  8  \w    -28.00   7.00   0.50    2.04    --    0.00  77.00   0.00   70
  9  \w    -32.00  -6.00   0.50    2.04    --    0.00  79.00  42.60   52
 10  \w    -19.00  35.00   0.50    2.04    --    0.00  82.00 150.00  108
 11  \w     11.00  36.00   0.50    2.04    --    0.00  77.00   0.00   50
 12  \w     79.00 188.00   0.50    8.15    --  101.30  38.00 -60.00  218
 13  \w     14.00  55.00   0.50    8.15    --  101.30 -57.00 -60.00   82
 14  \w    104.00 133.00   0.50    8.15    --  101.30 -77.00 120.00   58
 15  \w     18.00  45.00   0.50    8.15    --  101.30 -77.00 120.00   54
 16  \w     69.00 128.00   0.50    8.15    --  101.30 -57.00 -60.00  118
 17  \w    165.00 190.00   0.50    8.15    --  101.30  82.00  60.00   50
 18  \w    148.00 191.00   0.50    8.15    --  101.30  82.00  30.00   86
 19  \w     83.00 157.00   0.50    8.15    --  101.30  82.00  60.00  148
 20  \w    154.00 180.00   0.50    8.15    --  101.30  79.00 -45.00   52
 21  \w    119.00 150.00   0.50    8.15    --  101.30  38.00  30.00   62
 22  \w    161.00 187.00   0.50    8.15    --  101.30  38.00  30.00   52
 23  \w     84.00 116.00   0.50    8.15    --  101.30  38.00  30.00   64
;
_diffrn_measurement_device 'four-circle diffractometer'
_diffrn_measurement_device_type 'XtaLAB AFC12 (RINC): Kappa single'
_diffrn_measurement_method '\w scans'
_diffrn_orient_matrix_type 'CrysAlisPro convention (1999,Acta A55,543-557)'
_diffrn_orient_matrix_UB_11 0.0451740000
_diffrn_orient_matrix_UB_12 0.0098709000
_diffrn_orient_matrix_UB_13 -0.0638384000
_diffrn_orient_matrix_UB_21 0.1415340000
_diffrn_orient_matrix_UB_22 0.0629818000
_diffrn_orient_matrix_UB_23 0.0174760000
_diffrn_orient_matrix_UB_31 0.0923982000
_diffrn_orient_matrix_UB_32 -0.1014601000
_diffrn_orient_matrix_UB_33 0.0046701000
_diffrn_radiation_monochromator mirror
_diffrn_radiation_probe x-ray
_diffrn_radiation_type 'Cu K\a'
_diffrn_radiation_wavelength 1.54184
_diffrn_reflns_av_R_equivalents 0.0583
_diffrn_reflns_av_unetI/netI 0.0600
_diffrn_reflns_Laue_measured_fraction_full 0.999
_diffrn_reflns_Laue_measured_fraction_max 0.976
_diffrn_reflns_limit_h_max 10
_diffrn_reflns_limit_h_min -11
_diffrn_reflns_limit_k_max 14
_diffrn_reflns_limit_k_min -15
_diffrn_reflns_limit_l_max 28
_diffrn_reflns_limit_l_min -29
_diffrn_reflns_number 14760
_diffrn_reflns_point_group_measured_fraction_full 0.989
_diffrn_reflns_point_group_measured_fraction_max 0.950
_diffrn_reflns_theta_full 67.684
_diffrn_reflns_theta_max 76.103
_diffrn_reflns_theta_min 3.809
_diffrn_source 'Rotating-anode X-ray tube (dual wavelength)'
_diffrn_source_type 'Rigaku (Cu) X-ray DW Source'
_exptl_absorpt_coefficient_mu 13.025
_exptl_absorpt_correction_T_max 1.00000
_exptl_absorpt_correction_T_min 0.28080
_exptl_absorpt_correction_type multi-scan
_exptl_absorpt_process_details
;
CrysAlisPro 1.171.40.84a (Rigaku Oxford Diffraction, 2020)
Empirical absorption correction using spherical harmonics,
implemented in SCALE3 ABSPACK scaling algorithm.
;
_exptl_crystal_colour black
_exptl_crystal_colour_primary black
_exptl_crystal_density_diffrn 1.607
_exptl_crystal_description block
_exptl_crystal_F_000 1328
_exptl_crystal_size_max 0.19
_exptl_crystal_size_mid 0.12
_exptl_crystal_size_min 0.12
_refine_diff_density_max 0.688
_refine_diff_density_min -0.552
_refine_diff_density_rms 0.109
_refine_ls_abs_structure_details
;
 Refined as an inversion twin.
;
_refine_ls_abs_structure_Flack 0.496(8)
_refine_ls_extinction_method none
_refine_ls_goodness_of_fit_ref 1.106
_refine_ls_hydrogen_treatment mixed
_refine_ls_matrix_type full
_refine_ls_number_parameters 306
_refine_ls_number_reflns 5216
_refine_ls_number_restraints 2
_refine_ls_restrained_S_all 1.106
_refine_ls_R_factor_all 0.0696
_refine_ls_R_factor_gt 0.0618
_refine_ls_shift/su_max 0.000
_refine_ls_shift/su_mean 0.000
_refine_ls_structure_factor_coef Fsqd
_refine_ls_weighting_details 'w=1/[\s^2^(Fo^2^)+(0.1110P)^2^] where P=(Fo^2^+2Fc^2^)/3'
_refine_ls_weighting_scheme calc
_refine_ls_wR_factor_gt 0.1627
_refine_ls_wR_factor_ref 0.1705
_reflns_Friedel_coverage 0.715
_reflns_Friedel_fraction_full 0.975
_reflns_Friedel_fraction_max 0.916
_reflns_number_gt 4464
_reflns_number_total 5216
_reflns_threshold_expression 'I > 2\s(I)'
_cod_data_source_file d3nj04108e2.cif
_cod_data_source_block co
_cod_depositor_comments 'Adding full bibliography for 7062879--7062880.cif.'
_cod_database_code 7062880
_shelx_shelxl_version_number 2018/3
_shelx_space_group_comment
;
The symmetry employed for this shelxl refinement is uniquely defined
by the following loop, which should always be used as a source of
symmetry information in preference to the above space-group names.
They are only intended as comments.
;
_shelx_estimated_absorpt_t_max 0.304
_shelx_estimated_absorpt_t_min 0.191
_reflns_odcompleteness_completeness 99.85
_reflns_odcompleteness_iscentric 1
_reflns_odcompleteness_theta 66.97
_olex2_refinement_description
;
1. Twinned data refinement
 Scales: 0.504(8)
 0.496(8)
2. Fixed Uiso
 At 1.2 times of:
  All C(H,H) groups, All N(H) groups
 At 1.5 times of:
  All O(H,H) groups
3. Restrained distances
 O1-H1
 0.85 with sigma of 0.02
 Co2-H1 \\sim H1-Co1
 with sigma of 0.02
4.a Free rotating group:
 O1W(H1WB,H1WA)
4.b Ternary CH refined with riding coordinates:
 N1(H1A), N6(H6), N5(H5), N3(H3), N2(H2), N7(H7), N4(H4), N8(H8)
4.c Secondary CH2 refined with riding coordinates:
 C14(H14B,H14A), C1(H1C,H1B), C7(H7B,H7A), C8(H8A,H8B), C5(H5A,H5B), C9(H9A,
 H9B), C10(H10B,H10A), C15(H15A,H15B), C12(H12B,H12A), C16(H16A,H16B), C6(H6B,
 H6A), C11(H11A,H11B), C13(H13B,H13A), C2(H2A,H2B), C4(H4B,H4A), C3(H3B,H3A)
;
_olex2_submission_special_instructions 'No special instructions were received'
_oxdiff_exptl_absorpt_empirical_details
;
Empirical correction (ABSPACK) includes:
- Absorption correction using spherical harmonics
- Frame scaling
;
_oxdiff_exptl_absorpt_empirical_full_max 3.192
_oxdiff_exptl_absorpt_empirical_full_min 0.415

loop_
_space_group_symop_operation_xyz
'x, y, z'
'-x+1/2, -y, z+1/2'
'-x, y+1/2, -z+1/2'
'x+1/2, -y+1/2, -z'

loop_
_atom_site_label
_atom_site_type_symbol
_atom_site_fract_x
_atom_site_fract_y
_atom_site_fract_z
_atom_site_U_iso_or_equiv
_atom_site_adp_type
_atom_site_occupancy
_atom_site_site_symmetry_order
_atom_site_calc_flag
_atom_site_refinement_flags_posn
_atom_site_refinement_flags_adp
_atom_site_refinement_flags_occupancy
_atom_site_disorder_assembly
_atom_site_disorder_group
Co1 Co 0.24606(13) 0.49758(9) 0.60080(4) 0.0291(3) Uani 1 1 d D . . . .
Co2 Co 0.21621(15) 0.41978(10) 0.73522(5) 0.0305(3) Uani 1 1 d D . . . .
Cl3 Cl 0.7319(2) 0.48937(15) 0.67357(7) 0.0351(4) Uani 1 1 d . . . . .
Cl1 Cl 0.2049(3) 0.64957(15) 0.42412(7) 0.0395(5) Uani 1 1 d . . . . .
Cl2 Cl 0.2680(3) 0.16302(17) 0.61061(10) 0.0574(6) Uani 1 1 d . . . . .
O2 O 0.2855(7) 0.5797(4) 0.6659(2) 0.0345(12) Uani 1 1 d . . . . .
O1 O 0.2201(8) 0.3853(4) 0.6550(2) 0.0379(13) Uani 1 1 d D . . . .
O3 O 0.1777(7) 0.5557(5) 0.7096(2) 0.0379(13) Uani 1 1 d . . . . .
N1 N 0.2569(8) 0.6252(5) 0.5562(3) 0.0311(13) Uani 1 1 d . . . . .
H1A H 0.244728 0.608602 0.515264 0.037 Uiso 1 1 calc R U . . .
N6 N 0.2419(8) 0.2680(5) 0.7530(3) 0.0322(14) Uani 1 1 d . . . . .
H6 H 0.242975 0.232184 0.715755 0.039 Uiso 1 1 calc R U . . .
N5 N -0.0054(9) 0.3931(6) 0.7499(3) 0.0375(16) Uani 1 1 d . . . . .
H5 H -0.065822 0.422584 0.718441 0.045 Uiso 1 1 calc R U . . .
N3 N 0.2178(8) 0.3937(5) 0.5375(3) 0.0333(14) Uani 1 1 d . . . . .
H3 H 0.212104 0.325419 0.556044 0.040 Uiso 1 1 calc R U . . .
N2 N 0.0256(8) 0.5195(6) 0.5950(3) 0.0359(15) Uani 1 1 d . . . . .
H2 H -0.017739 0.516279 0.633911 0.043 Uiso 1 1 calc R U . . .
N7 N 0.2148(9) 0.4762(5) 0.8135(3) 0.0340(14) Uani 1 1 d . . . . .
H7 H 0.228611 0.419390 0.841121 0.041 Uiso 1 1 calc R U . . .
N4 N 0.4679(8) 0.4847(6) 0.5806(3) 0.0358(16) Uani 1 1 d . . . . .
H4 H 0.526876 0.472892 0.615759 0.043 Uiso 1 1 calc R U . . .
N8 N 0.4372(8) 0.4288(6) 0.7430(3) 0.0348(15) Uani 1 1 d . . . . .
H8 H 0.477771 0.466306 0.709682 0.042 Uiso 1 1 calc R U . . .
C14 C 0.1060(10) 0.2318(7) 0.7829(3) 0.0366(19) Uani 1 1 d . . . . .
H14B H 0.107049 0.253837 0.822841 0.044 Uiso 1 1 calc R U . . .
H14A H 0.099354 0.156603 0.781579 0.044 Uiso 1 1 calc R U . . .
O1W O 0.3232(9) -0.0743(6) 0.5709(3) 0.0610(19) Uani 1 1 d G . . . .
H1WB H 0.415175 -0.089357 0.578288 0.092 Uiso 1 1 d G U . . .
H1WA H 0.304325 -0.012997 0.582447 0.092 Uiso 1 1 d G U . . .
C1 C 0.4108(9) 0.6694(8) 0.5657(4) 0.039(2) Uani 1 1 d . . . . .
H1C H 0.422450 0.691457 0.605392 0.047 Uiso 1 1 calc R U . . .
H1B H 0.427160 0.728850 0.540763 0.047 Uiso 1 1 calc R U . . .
C7 C -0.0110(10) 0.6231(7) 0.5698(3) 0.0372(19) Uani 1 1 d . . . . .
H7B H -0.095014 0.654607 0.590487 0.045 Uiso 1 1 calc R U . . .
H7A H -0.039951 0.615548 0.529710 0.045 Uiso 1 1 calc R U . . .
C8 C 0.1295(10) 0.6906(7) 0.5748(3) 0.0357(18) Uani 1 1 d . . . . .
H8A H 0.120622 0.751322 0.550263 0.043 Uiso 1 1 calc R U . . .
H8B H 0.143881 0.713380 0.614247 0.043 Uiso 1 1 calc R U . . .
C5 C 0.0689(10) 0.4117(8) 0.5106(3) 0.040(2) Uani 1 1 d . . . . .
H5A H 0.036262 0.350847 0.489256 0.048 Uiso 1 1 calc R U . . .
H5B H 0.073152 0.470489 0.484497 0.048 Uiso 1 1 calc R U . . .
C9 C 0.4794(10) 0.4871(7) 0.7966(4) 0.041(2) Uani 1 1 d . . . . .
H9A H 0.511931 0.438725 0.826211 0.049 Uiso 1 1 calc R U . . .
H9B H 0.562917 0.534069 0.788533 0.049 Uiso 1 1 calc R U . . .
C10 C 0.3445(10) 0.5475(7) 0.8174(4) 0.0371(19) Uani 1 1 d . . . . .
H10B H 0.359459 0.570134 0.856801 0.045 Uiso 1 1 calc R U . . .
H10A H 0.327966 0.608106 0.793331 0.045 Uiso 1 1 calc R U . . .
C15 C 0.3957(9) 0.2525(7) 0.7783(4) 0.0344(19) Uani 1 1 d . . . . .
H15A H 0.426488 0.180275 0.775451 0.041 Uiso 1 1 calc R U . . .
H15B H 0.397111 0.272941 0.818559 0.041 Uiso 1 1 calc R U . . .
C12 C -0.0514(11) 0.4430(7) 0.8059(4) 0.040(2) Uani 1 1 d . . . . .
H12B H -0.150398 0.475335 0.801838 0.048 Uiso 1 1 calc R U . . .
H12A H -0.058122 0.390648 0.835905 0.048 Uiso 1 1 calc R U . . .
C16 C 0.5001(10) 0.3218(7) 0.7428(4) 0.041(2) Uani 1 1 d . . . . .
H16A H 0.601556 0.321737 0.759147 0.049 Uiso 1 1 calc R U . . .
H16B H 0.506383 0.295996 0.703571 0.049 Uiso 1 1 calc R U . . .
C6 C -0.0395(10) 0.4338(7) 0.5607(4) 0.0375(18) Uani 1 1 d . . . . .
H6B H -0.138760 0.453388 0.546045 0.045 Uiso 1 1 calc R U . . .
H6A H -0.051082 0.372224 0.584359 0.045 Uiso 1 1 calc R U . . .
C11 C 0.0646(10) 0.5233(7) 0.8221(3) 0.0384(19) Uani 1 1 d . . . . .
H11A H 0.053603 0.584464 0.798064 0.046 Uiso 1 1 calc R U . . .
H11B H 0.051841 0.543724 0.862044 0.046 Uiso 1 1 calc R U . . .
C13 C -0.0255(11) 0.2804(7) 0.7512(4) 0.040(2) Uani 1 1 d . . . . .
H13B H -0.030025 0.253531 0.712204 0.048 Uiso 1 1 calc R U . . .
H13A H -0.120034 0.263174 0.770471 0.048 Uiso 1 1 calc R U . . .
C2 C 0.5222(10) 0.5840(7) 0.5517(4) 0.0397(19) Uani 1 1 d . . . . .
H2A H 0.622560 0.602259 0.565620 0.048 Uiso 1 1 calc R U . . .
H2B H 0.527874 0.574073 0.510279 0.048 Uiso 1 1 calc R U . . .
C4 C 0.3545(10) 0.3918(7) 0.5007(3) 0.0369(19) Uani 1 1 d . . . . .
H4B H 0.356484 0.451780 0.475338 0.044 Uiso 1 1 calc R U . . .
H4A H 0.356650 0.329276 0.477344 0.044 Uiso 1 1 calc R U . . .
C3 C 0.4861(10) 0.3941(7) 0.5413(4) 0.041(2) Uani 1 1 d . . . . .
H3B H 0.489393 0.330244 0.563523 0.049 Uiso 1 1 calc R U . . .
H3A H 0.580454 0.400178 0.519957 0.049 Uiso 1 1 calc R U . . .
H1 H 0.223(17) 0.323(2) 0.6437(11) 0.11(5) Uiso 1 1 d D . . . .

loop_
_atom_site_aniso_label
_atom_site_aniso_U_11
_atom_site_aniso_U_22
_atom_site_aniso_U_33
_atom_site_aniso_U_23
_atom_site_aniso_U_13
_atom_site_aniso_U_12
Co1 0.0337(6) 0.0298(6) 0.0239(5) 0.0010(4) -0.0007(4) 0.0001(6)
Co2 0.0378(7) 0.0298(6) 0.0238(5) 0.0020(4) 0.0001(5) -0.0008(6)
Cl3 0.0297(8) 0.0435(10) 0.0321(8) 0.0032(7) -0.0011(6) -0.0018(9)
Cl1 0.0528(12) 0.0402(10) 0.0255(7) 0.0002(7) 0.0014(8) 0.0048(10)
Cl2 0.0838(18) 0.0369(10) 0.0513(11) 0.0005(9) 0.0105(12) 0.0046(14)
O2 0.042(3) 0.039(3) 0.023(2) 0.004(2) 0.001(2) -0.003(3)
O1 0.051(3) 0.033(3) 0.029(2) -0.001(2) -0.001(3) -0.002(3)
O3 0.041(3) 0.040(3) 0.032(3) 0.003(2) 0.007(2) -0.002(3)
N1 0.035(3) 0.030(3) 0.028(3) 0.002(2) -0.004(3) -0.003(3)
N6 0.040(4) 0.027(3) 0.030(3) 0.006(2) -0.001(3) -0.003(3)
N5 0.040(3) 0.041(4) 0.031(3) 0.008(3) -0.003(3) 0.005(3)
N3 0.036(3) 0.037(4) 0.028(3) 0.001(2) -0.002(3) 0.002(3)
N2 0.034(3) 0.042(4) 0.032(3) 0.006(3) 0.005(3) 0.001(3)
N7 0.048(4) 0.027(3) 0.028(3) 0.001(2) 0.001(3) -0.007(3)
N4 0.033(3) 0.043(4) 0.031(3) 0.001(3) -0.004(3) -0.001(3)
N8 0.037(3) 0.040(4) 0.027(3) 0.006(3) 0.003(3) -0.007(3)
C14 0.045(5) 0.031(4) 0.034(4) 0.008(3) 0.000(3) -0.002(4)
O1W 0.068(5) 0.057(5) 0.059(4) -0.009(4) 0.005(4) -0.007(4)
C1 0.040(5) 0.044(5) 0.032(4) -0.001(4) -0.003(3) -0.014(4)
C7 0.042(5) 0.040(5) 0.030(4) -0.002(3) 0.002(3) 0.011(4)
C8 0.043(5) 0.037(5) 0.027(3) 0.002(3) 0.003(3) -0.001(4)
C5 0.044(5) 0.046(5) 0.030(4) -0.005(4) -0.009(3) -0.012(4)
C9 0.046(5) 0.042(5) 0.034(4) 0.002(4) -0.002(3) -0.011(4)
C10 0.043(5) 0.036(5) 0.032(4) -0.006(3) -0.001(3) -0.003(4)
C15 0.040(4) 0.030(5) 0.034(4) 0.007(3) -0.005(3) 0.009(4)
C12 0.045(5) 0.038(5) 0.038(4) 0.002(4) 0.005(4) 0.004(4)
C16 0.036(4) 0.052(6) 0.034(4) 0.002(4) 0.007(3) 0.003(4)
C6 0.035(4) 0.038(5) 0.039(4) 0.002(4) -0.005(3) -0.005(4)
C11 0.047(5) 0.040(5) 0.028(4) 0.002(3) -0.003(3) 0.011(4)
C13 0.048(5) 0.037(5) 0.035(4) 0.000(3) -0.009(4) 0.007(4)
C2 0.034(4) 0.044(5) 0.042(4) 0.005(4) 0.001(3) -0.011(4)
C4 0.044(5) 0.040(5) 0.026(3) 0.000(3) 0.007(3) 0.010(4)
C3 0.039(4) 0.043(5) 0.042(4) 0.000(4) 0.002(4) 0.004(4)

loop_
_atom_type_symbol
_atom_type_description
_atom_type_scat_dispersion_real
_atom_type_scat_dispersion_imag
_atom_type_scat_source
C C 0.0181 0.0091 'International Tables Vol C Tables 4.2.6.8 and 6.1.1.4'
H H 0.0000 0.0000 'International Tables Vol C Tables 4.2.6.8 and 6.1.1.4'
Cl Cl 0.3639 0.7018 'International Tables Vol C Tables 4.2.6.8 and 6.1.1.4'
Co Co -2.3653 3.6143 'International Tables Vol C Tables 4.2.6.8 and 6.1.1.4'
N N 0.0311 0.0180 'International Tables Vol C Tables 4.2.6.8 and 6.1.1.4'
O O 0.0492 0.0322 'International Tables Vol C Tables 4.2.6.8 and 6.1.1.4'

loop_
_geom_angle_atom_site_label_1
_geom_angle_atom_site_label_2
_geom_angle_atom_site_label_3
_geom_angle
_geom_angle_site_symmetry_1
_geom_angle_site_symmetry_3
_geom_angle_publ_flag
O2 Co1 O1 85.3(2) . . ?
O2 Co1 N1 86.8(2) . . ?
O2 Co1 N3 171.9(2) . . ?
O2 Co1 N2 99.0(3) . . ?
O2 Co1 N4 93.2(3) . . ?
O1 Co1 N1 170.3(3) . . ?
O1 Co1 N3 87.9(2) . . ?
O1 Co1 N2 92.0(3) . . ?
O1 Co1 N4 101.8(3) . . ?
N1 Co1 N3 100.3(3) . . ?
N1 Co1 N2 83.7(3) . . ?
N1 Co1 N4 84.1(3) . . ?
N3 Co1 N4 83.9(3) . . ?
N2 Co1 N3 85.6(3) . . ?
N2 Co1 N4 162.3(3) . . ?
O1 Co2 N6 88.5(2) . . ?
O1 Co2 N5 98.2(3) . . ?
O1 Co2 N7 171.6(3) . . ?
O1 Co2 N8 94.9(3) . . ?
O3 Co2 O1 84.9(2) . . ?
O3 Co2 N6 172.2(3) . . ?
O3 Co2 N5 92.2(3) . . ?
O3 Co2 N7 87.0(3) . . ?
O3 Co2 N8 98.8(3) . . ?
N6 Co2 N5 84.7(3) . . ?
N7 Co2 N6 99.8(3) . . ?
N7 Co2 N5 84.2(3) . . ?
N8 Co2 N6 85.8(3) . . ?
N8 Co2 N5 163.5(3) . . ?
N8 Co2 N7 84.2(3) . . ?
O3 O2 Co1 109.2(4) . . ?
Co1 O1 H1 120.4(17) . . ?
Co2 O1 Co1 117.6(3) . . ?
Co2 O1 H1 121.4(17) . . ?
O2 O3 Co2 107.9(4) . . ?
Co1 N1 H1A 109.1 . . ?
C1 N1 Co1 106.8(5) . . ?
C1 N1 H1A 109.1 . . ?
C8 N1 Co1 106.9(5) . . ?
C8 N1 H1A 109.1 . . ?
C8 N1 C1 115.7(6) . . ?
Co2 N6 H6 106.1 . . ?
C14 N6 Co2 108.4(5) . . ?
C14 N6 H6 106.1 . . ?
C14 N6 C15 121.0(6) . . ?
C15 N6 Co2 108.3(5) . . ?
C15 N6 H6 106.1 . . ?
Co2 N5 H5 109.5 . . ?
C12 N5 Co2 109.6(6) . . ?
C12 N5 H5 109.5 . . ?
C13 N5 Co2 106.9(6) . . ?
C13 N5 H5 109.5 . . ?
C13 N5 C12 111.9(7) . . ?
Co1 N3 H3 106.4 . . ?
C5 N3 Co1 108.5(5) . . ?
C5 N3 H3 106.4 . . ?
C5 N3 C4 118.9(6) . . ?
C4 N3 Co1 109.6(5) . . ?
C4 N3 H3 106.4 . . ?
Co1 N2 H2 108.4 . . ?
C7 N2 Co1 111.6(5) . . ?
C7 N2 H2 108.4 . . ?
C6 N2 Co1 108.2(5) . . ?
C6 N2 H2 108.4 . . ?
C6 N2 C7 111.8(6) . . ?
Co2 N7 H7 109.3 . . ?
C10 N7 Co2 106.5(5) . . ?
C10 N7 H7 109.3 . . ?
C10 N7 C11 115.7(7) . . ?
C11 N7 Co2 106.6(5) . . ?
C11 N7 H7 109.3 . . ?
Co1 N4 H4 109.4 . . ?
C2 N4 Co1 109.8(5) . . ?
C2 N4 H4 109.4 . . ?
C3 N4 Co1 108.2(5) . . ?
C3 N4 H4 109.4 . . ?
C3 N4 C2 110.8(6) . . ?
Co2 N8 H8 108.5 . . ?
C9 N8 Co2 110.7(5) . . ?
C9 N8 H8 108.5 . . ?
C16 N8 Co2 108.4(5) . . ?
C16 N8 H8 108.5 . . ?
C16 N8 C9 112.0(7) . . ?
N6 C14 H14B 110.7 . . ?
N6 C14 H14A 110.7 . . ?
N6 C14 C13 105.4(7) . . ?
H14B C14 H14A 108.8 . . ?
C13 C14 H14B 110.7 . . ?
C13 C14 H14A 110.7 . . ?
H1WB O1W H1WA 109.5 . . ?
N1 C1 H1C 110.5 . . ?
N1 C1 H1B 110.5 . . ?
N1 C1 C2 106.4(7) . . ?
H1C C1 H1B 108.6 . . ?
C2 C1 H1C 110.5 . . ?
C2 C1 H1B 110.5 . . ?
N2 C7 H7B 110.1 . . ?
N2 C7 H7A 110.1 . . ?
N2 C7 C8 107.8(7) . . ?
H7B C7 H7A 108.5 . . ?
C8 C7 H7B 110.1 . . ?
C8 C7 H7A 110.1 . . ?
N1 C8 C7 105.8(7) . . ?
N1 C8 H8A 110.6 . . ?
N1 C8 H8B 110.6 . . ?
C7 C8 H8A 110.6 . . ?
C7 C8 H8B 110.6 . . ?
H8A C8 H8B 108.7 . . ?
N3 C5 H5A 110.7 . . ?
N3 C5 H5B 110.7 . . ?
N3 C5 C6 105.3(6) . . ?
H5A C5 H5B 108.8 . . ?
C6 C5 H5A 110.7 . . ?
C6 C5 H5B 110.7 . . ?
N8 C9 H9A 109.8 . . ?
N8 C9 H9B 109.8 . . ?
H9A C9 H9B 108.3 . . ?
C10 C9 N8 109.2(7) . . ?
C10 C9 H9A 109.8 . . ?
C10 C9 H9B 109.8 . . ?
N7 C10 C9 105.8(7) . . ?
N7 C10 H10B 110.6 . . ?
N7 C10 H10A 110.6 . . ?
C9 C10 H10B 110.6 . . ?
C9 C10 H10A 110.6 . . ?
H10B C10 H10A 108.7 . . ?
N6 C15 H15A 110.8 . . ?
N6 C15 H15B 110.8 . . ?
N6 C15 C16 104.8(6) . . ?
H15A C15 H15B 108.9 . . ?
C16 C15 H15A 110.8 . . ?
C16 C15 H15B 110.8 . . ?
N5 C12 H12B 109.9 . . ?
N5 C12 H12A 109.9 . . ?
H12B C12 H12A 108.3 . . ?
C11 C12 N5 109.1(7) . . ?
C11 C12 H12B 109.9 . . ?
C11 C12 H12A 109.9 . . ?
N8 C16 C15 108.4(7) . . ?
N8 C16 H16A 110.0 . . ?
N8 C16 H16B 110.0 . . ?
C15 C16 H16A 110.0 . . ?
C15 C16 H16B 110.0 . . ?
H16A C16 H16B 108.4 . . ?
N2 C6 C5 107.9(7) . . ?
N2 C6 H6B 110.1 . . ?
N2 C6 H6A 110.1 . . ?
C5 C6 H6B 110.1 . . ?
C5 C6 H6A 110.1 . . ?
H6B C6 H6A 108.4 . . ?
N7 C11 C12 107.1(7) . . ?
N7 C11 H11A 110.3 . . ?
N7 C11 H11B 110.3 . . ?
C12 C11 H11A 110.3 . . ?
C12 C11 H11B 110.3 . . ?
H11A C11 H11B 108.5 . . ?
N5 C13 C14 109.2(8) . . ?
N5 C13 H13B 109.8 . . ?
N5 C13 H13A 109.8 . . ?
C14 C13 H13B 109.8 . . ?
C14 C13 H13A 109.8 . . ?
H13B C13 H13A 108.3 . . ?
N4 C2 H2A 110.1 . . ?
N4 C2 H2B 110.1 . . ?
C1 C2 N4 108.2(7) . . ?
C1 C2 H2A 110.1 . . ?
C1 C2 H2B 110.1 . . ?
H2A C2 H2B 108.4 . . ?
N3 C4 H4B 110.7 . . ?
N3 C4 H4A 110.7 . . ?
N3 C4 C3 105.4(6) . . ?
H4B C4 H4A 108.8 . . ?
C3 C4 H4B 110.7 . . ?
C3 C4 H4A 110.7 . . ?
N4 C3 C4 108.5(7) . . ?
N4 C3 H3B 110.0 . . ?
N4 C3 H3A 110.0 . . ?
C4 C3 H3B 110.0 . . ?
C4 C3 H3A 110.0 . . ?
H3B C3 H3A 108.4 . . ?

loop_
_geom_bond_atom_site_label_1
_geom_bond_atom_site_label_2
_geom_bond_distance
_geom_bond_site_symmetry_2
_geom_bond_publ_flag
Co1 O2 1.876(5) . ?
Co1 O1 1.928(6) . ?
Co1 N1 1.944(6) . ?
Co1 N3 2.002(6) . ?
Co1 N2 1.965(7) . ?
Co1 N4 2.015(7) . ?
Co2 O1 1.915(5) . ?
Co2 O3 1.878(6) . ?
Co2 N6 2.009(6) . ?
Co2 N5 2.010(8) . ?
Co2 N7 1.956(6) . ?
Co2 N8 1.956(7) . ?
O2 O3 1.422(7) . ?
O1 H1 0.85(3) . ?
N1 H1A 0.9800 . ?
N1 C1 1.485(10) . ?
N1 C8 1.466(11) . ?
N6 H6 0.9800 . ?
N6 C14 1.459(10) . ?
N6 C15 1.489(10) . ?
N5 H5 0.9800 . ?
N5 C12 1.505(11) . ?
N5 C13 1.462(11) . ?
N3 H3 0.9800 . ?
N3 C5 1.470(11) . ?
N3 C4 1.475(10) . ?
N2 H2 0.9800 . ?
N2 C7 1.491(11) . ?
N2 C6 1.477(11) . ?
N7 H7 0.9800 . ?
N7 C10 1.467(11) . ?
N7 C11 1.468(11) . ?
N4 H4 0.9800 . ?
N4 C2 1.520(11) . ?
N4 C3 1.488(11) . ?
N8 H8 0.9800 . ?
N8 C9 1.499(10) . ?
N8 C16 1.484(12) . ?
C14 H14B 0.9700 . ?
C14 H14A 0.9700 . ?
C14 C13 1.506(12) . ?
O1W H1WB 0.8497 . ?
O1W H1WA 0.8494 . ?
C1 H1C 0.9700 . ?
C1 H1B 0.9700 . ?
C1 C2 1.509(13) . ?
C7 H7B 0.9700 . ?
C7 H7A 0.9700 . ?
C7 C8 1.516(12) . ?
C8 H8A 0.9700 . ?
C8 H8B 0.9700 . ?
C5 H5A 0.9700 . ?
C5 H5B 0.9700 . ?
C5 C6 1.530(12) . ?
C9 H9A 0.9700 . ?
C9 H9B 0.9700 . ?
C9 C10 1.498(13) . ?
C10 H10B 0.9700 . ?
C10 H10A 0.9700 . ?
C15 H15A 0.9700 . ?
C15 H15B 0.9700 . ?
C15 C16 1.524(12) . ?
C12 H12B 0.9700 . ?
C12 H12A 0.9700 . ?
C12 C11 1.501(13) . ?
C16 H16A 0.9700 . ?
C16 H16B 0.9700 . ?
C6 H6B 0.9700 . ?
C6 H6A 0.9700 . ?
C11 H11A 0.9700 . ?
C11 H11B 0.9700 . ?
C13 H13B 0.9700 . ?
C13 H13A 0.9700 . ?
C2 H2A 0.9700 . ?
C2 H2B 0.9700 . ?
C4 H4B 0.9700 . ?
C4 H4A 0.9700 . ?
C4 C3 1.495(13) . ?
C3 H3B 0.9700 . ?
C3 H3A 0.9700 . ?

loop_
_geom_hbond_atom_site_label_D
_geom_hbond_atom_site_label_H
_geom_hbond_atom_site_label_A
_geom_hbond_distance_DH
_geom_hbond_distance_HA
_geom_hbond_distance_DA
_geom_hbond_angle_DHA
_geom_hbond_site_symmetry_A
_geom_hbond_publ_flag
N1 H1A Cl1 0.98 2.21 3.116(6) 153.4 . yes
N5 H5 Cl3 0.98 2.23 3.165(7) 158.2 1_455 yes
N2 H2 Cl3 0.98 2.41 3.186(7) 135.4 1_455 yes
N7 H7 Cl1 0.98 2.20 3.116(6) 155.1 2_565 yes
N4 H4 Cl3 0.98 2.26 3.172(7) 154.7 . yes
N8 H8 Cl3 0.98 2.41 3.152(7) 132.4 . yes
O1 H1 Cl2 0.85(3) 2.23(4) 3.070(6) 171(14) . yes

loop_
_geom_torsion_atom_site_label_1
_geom_torsion_atom_site_label_2
_geom_torsion_atom_site_label_3
_geom_torsion_atom_site_label_4
_geom_torsion
_geom_torsion_site_symmetry_1
_geom_torsion_site_symmetry_2
_geom_torsion_site_symmetry_3
_geom_torsion_site_symmetry_4
_geom_torsion_publ_flag
Co1 O2 O3 Co2 68.0(4) . . . . ?
Co1 N1 C1 C2 53.2(7) . . . . ?
Co1 N1 C8 C7 -52.3(6) . . . . ?
Co1 N3 C5 C6 -41.3(8) . . . . ?
Co1 N3 C4 C3 43.2(8) . . . . ?
Co1 N2 C7 C8 -18.1(7) . . . . ?
Co1 N2 C6 C5 -40.6(8) . . . . ?
Co1 N4 C2 C1 18.8(8) . . . . ?
Co1 N4 C3 C4 38.9(8) . . . . ?
Co2 N6 C14 C13 42.5(8) . . . . ?
Co2 N6 C15 C16 -41.0(7) . . . . ?
Co2 N5 C12 C11 18.4(8) . . . . ?
Co2 N5 C13 C14 40.5(8) . . . . ?
Co2 N7 C10 C9 -51.6(7) . . . . ?
Co2 N7 C11 C12 51.7(7) . . . . ?
Co2 N8 C9 C10 -17.3(8) . . . . ?
Co2 N8 C16 C15 -40.6(7) . . . . ?
O1 Co1 O2 O3 -43.8(4) . . . . ?
O1 Co2 O3 O2 -48.6(4) . . . . ?
N1 Co1 O2 O3 130.6(4) . . . . ?
N1 C1 C2 N4 -46.2(8) . . . . ?
N6 C14 C13 N5 -55.7(9) . . . . ?
N6 C15 C16 N8 53.7(8) . . . . ?
N5 Co2 O3 O2 -146.6(4) . . . . ?
N5 C12 C11 N7 -45.6(9) . . . . ?
N3 C5 C6 N2 54.1(9) . . . . ?
N3 C4 C3 N4 -53.8(9) . . . . ?
N2 Co1 O2 O3 47.5(5) . . . . ?
N2 C7 C8 N1 45.1(8) . . . . ?
N7 Co2 O3 O2 129.3(4) . . . . ?
N4 Co1 O2 O3 -145.4(4) . . . . ?
N8 Co2 O3 O2 45.7(4) . . . . ?
N8 C9 C10 N7 44.6(9) . . . . ?
C14 N6 C15 C16 -166.9(7) . . . . ?
C1 N1 C8 C7 -171.1(6) . . . . ?
C7 N2 C6 C5 82.7(8) . . . . ?
C8 N1 C1 C2 172.0(6) . . . . ?
C5 N3 C4 C3 168.7(8) . . . . ?
C9 N8 C16 C15 81.8(8) . . . . ?
C10 N7 C11 C12 169.9(7) . . . . ?
C15 N6 C14 C13 168.4(7) . . . . ?
C12 N5 C13 C14 -79.4(9) . . . . ?
C16 N8 C9 C10 -138.4(7) . . . . ?
C6 N2 C7 C8 -139.5(7) . . . . ?
C11 N7 C10 C9 -169.8(7) . . . . ?
C13 N5 C12 C11 136.7(8) . . . . ?
C2 N4 C3 C4 -81.5(9) . . . . ?
C4 N3 C5 C6 -167.3(7) . . . . ?
C3 N4 C2 C1 138.2(7) . . . . ?

loop_
_twin_individual_id
_twin_individual_mass_fraction_refined
1 0.504(8)
2 0.496(8)
